data_4343481
loop_
_publ_author_name
'Barnett, Brandon R.'
'Labios, Liezel A.'
'Moore, Curtis E.'
'England, Jason'
'Rheingold, Arnold L.'
'Wieghardt, Karl'
'Figueroa, Joshua S.'

_publ_section_title
;
 Solution Dynamics of Redox Noninnocent Nitrosoarene Ligands: Mapping the
 Electronic Criteria for the Formation of Persistent Metal-Coordinated
 Nitroxide Radicals.
;
_journal_issue 14
_journal_name_full 'Inorganic chemistry'
_journal_page_first 7110
_journal_page_last 7121
_journal_paper_doi 10.1021/acs.inorgchem.5b01252
_journal_volume 54
_journal_year 2015
_chemical_formula_moiety 'C74 H82 Cl2 N4 O2 Pd, 2(C4 H10 O)'
_chemical_formula_sum 'C82 H102 Cl2 N4 O4 Pd'
_chemical_formula_weight 1384.97
_chemical_name_common Pd(k1-N-m-ClC6H4NO)2(CNArDipp2)2
_space_group_crystal_system monoclinic
_space_group_IT_number 15
_space_group_name_Hall '-C 2yc'
_space_group_name_H-M_alt 'C 1 2/c 1'
_symmetry_space_group_name_Hall '-C 2yc'
_symmetry_space_group_name_H-M 'C 1 2/c 1'
_atom_sites_solution_hydrogens geom
_audit_creation_date 2015-04-01
_audit_creation_method
;
Olex2 1.2-beta
(compiled 2015.01.26 svn.r3150 for OlexSys, GUI svn.r4998)
;
_cell_angle_alpha 90
_cell_angle_beta 97.197(3)
_cell_angle_gamma 90
_cell_formula_units_Z 4
_cell_length_a 21.312(5)
_cell_length_b 14.111(4)
_cell_length_c 25.056(6)
_cell_measurement_reflns_used 9707
_cell_measurement_temperature 100(2)
_cell_measurement_theta_max 25.48
_cell_measurement_theta_min 2.30
_cell_volume 7476(3)
_computing_cell_refinement 'SAINT v8.34A (Bruker, 2013)'
_computing_data_collection 'APEX2 v2013.6-2 (Bruker, 2013)'
_computing_data_reduction 'SAINT v8.34A (Bruker, 2013)'
_computing_molecular_graphics 'Olex2 (Dolomanov et al., 2009)'
_computing_publication_material 'Olex2 (Dolomanov et al., 2009)'
_computing_structure_refinement 'ShelXL (Sheldrick, 2008)'
_computing_structure_solution 'ShelXT (Sheldrick, 2008)'
_diffrn_ambient_temperature 100.0
_diffrn_detector 'Bruker APEX-II CCD'
_diffrn_detector_area_resol_mean 7.9
_diffrn_detector_type 'CCD Area Detector'
_diffrn_measured_fraction_theta_full 1.000
_diffrn_measured_fraction_theta_max 0.943
_diffrn_measurement_device 'Kappa Four-Circle Diffractometer'
_diffrn_measurement_device_type 'Bruker APEX II Ultra'
_diffrn_measurement_method '\w and \f scans'
_diffrn_radiation_monochromator 'Double Bounce Multilayer Mirrors'
_diffrn_radiation_probe x-ray
_diffrn_radiation_type MoK\a
_diffrn_radiation_wavelength 0.71073
_diffrn_reflns_av_R_equivalents 0.0740
_diffrn_reflns_av_unetI/netI 0.0557
_diffrn_reflns_laue_measured_fraction_full 1.000
_diffrn_reflns_laue_measured_fraction_max 0.943
_diffrn_reflns_limit_h_max 28
_diffrn_reflns_limit_h_min -27
_diffrn_reflns_limit_k_max 18
_diffrn_reflns_limit_k_min -18
_diffrn_reflns_limit_l_max 32
_diffrn_reflns_limit_l_min -33
_diffrn_reflns_number 55790
_diffrn_reflns_point_group_measured_fraction_full 1.000
_diffrn_reflns_point_group_measured_fraction_max 0.943
_diffrn_reflns_theta_full 25.000
_diffrn_reflns_theta_max 28.332
_diffrn_reflns_theta_min 1.638
_diffrn_source 'fine-focus sealed tube'
_diffrn_standards_number 0
_exptl_absorpt_coefficient_mu 0.371
_exptl_absorpt_correction_T_max 0.9639
_exptl_absorpt_correction_T_min 0.9262
_exptl_absorpt_correction_type multi-scan
_exptl_absorpt_process_details SADABS
_exptl_crystal_colour 'dark green'
_exptl_crystal_density_diffrn 1.231
_exptl_crystal_density_meas ?
_exptl_crystal_description block
_exptl_crystal_F_000 2936
_exptl_crystal_size_max 0.21
_exptl_crystal_size_mid 0.11
_exptl_crystal_size_min 0.1
_refine_diff_density_max 2.483
_refine_diff_density_min -2.478
_refine_diff_density_rms 0.133
_refine_ls_extinction_method none
_refine_ls_goodness_of_fit_ref 1.055
_refine_ls_hydrogen_treatment constr
_refine_ls_matrix_type full
_refine_ls_number_parameters 419
_refine_ls_number_reflns 8788
_refine_ls_number_restraints 0
_refine_ls_restrained_S_all 1.055
_refine_ls_R_factor_all 0.1053
_refine_ls_R_factor_gt 0.0742
_refine_ls_shift/su_max 0.000
_refine_ls_shift/su_mean 0.000
_refine_ls_structure_factor_coef Fsqd
_refine_ls_weighting_details 'w=1/[\s^2^(Fo^2^)+(0.1063P)^2^+54.5859P] where P=(Fo^2^+2Fc^2^)/3'
_refine_ls_weighting_scheme calc
_refine_ls_wR_factor_gt 0.1961
_refine_ls_wR_factor_ref 0.2190
_reflns_Friedel_coverage 0.000
_reflns_number_gt 6367
_reflns_number_total 8788
_reflns_threshold_expression 'I > 2\s(I)'
_cod_data_source_file ic5b01252_si_002.cif
_cod_data_source_block jfig383
_cod_depositor_comments
;
The following automatic conversions were performed:

'_diffrn_radiation_probe' value 'X-ray' changed to 'x-ray' according
to
/usr/data/users/saulius/crontab/automatic-downloads/rss-feeds/ACS/lib/dictionaries/cif_core.dic
dictionary named 'cif_core.dic' version 2.4.2 from 2011-04-26.

'_exptl_crystal_density_meas' value 'not measured' was changed to '?'
- the value is perceived as not measured.

Automatic conversion script
Id: cif_fix_values 3271 2015-04-21 07:52:19Z andrius 

 Adding full bibliography for 4343481--4343500.cif.
;
_cod_database_code 4343481
_shelxl_version_number 2014/6
_shelx_space_group_comment
;
The symmetry employed for this shelxl refinement is uniquely defined
by the following loop, which should always be used as a source of
symmetry information in preference to the above space-group names.
They are only intended as comments.
;
_shelx_estimated_absorpt_t_max 0.964
_shelx_estimated_absorpt_t_min 0.926
_olex2_refinement_description
;
1. Fixed Uiso
 At 1.2 times of:
  All C(H) groups, All C(H,H) groups
 At 1.5 times of:
  All C(H,H,H) groups
2. Uiso/Uaniso restraints and constraints
Uanis(C36) = Uanis(C34) = Uanis(C35)
3.a Ternary CH refined with riding coordinates:
 C23(H23), C26(H26), C20(H20), C29(H29)
3.b Secondary CH2 refined with riding coordinates:
 C2S(H2SA,H2SB), C3S(H3SA,H3SB)
3.c Aromatic/amide H refined with riding coordinates:
 C6(H6), C36(H36), C17(H17), C16(H16), C35(H35), C5(H5), C4(H4), C18(H18),
 C37(H37), C12(H12), C11(H11), C10(H10), C33(H33)
3.d Idealised Me refined as rotating group:
 C24(H24A,H24B,H24C), C1S(H1SA,H1SB,H1SC), C22(H22A,H22B,H22C), C25(H25A,H25B,
 H25C), C28(H28A,H28B,H28C), C27(H27A,H27B,H27C), C21(H21A,H21B,H21C), C4S(H4SA,
 H4SB,H4SC), C30(H30A,H30B,H30C), C31(H31A,H31B,H31C)
;
_olex2_submission_special_instructions 'No special instructions were received'

loop_
_space_group_symop_operation_xyz
'x, y, z'
'-x, y, -z+1/2'
'x+1/2, y+1/2, z'
'-x+1/2, y+1/2, -z+1/2'
'-x, -y, -z'
'x, -y, z-1/2'
'-x+1/2, -y+1/2, -z'
'x+1/2, -y+1/2, z-1/2'

loop_
_atom_site_label
_atom_site_type_symbol
_atom_site_fract_x
_atom_site_fract_y
_atom_site_fract_z
_atom_site_U_iso_or_equiv
_atom_site_adp_type
_atom_site_occupancy
_atom_site_site_symmetry_order
_atom_site_calc_flag
_atom_site_refinement_flags_posn
_atom_site_refinement_flags_adp
_atom_site_refinement_flags_occupancy
_atom_site_disorder_assembly
_atom_site_disorder_group
Pd1 Pd 0.2500 0.7500 1.0000 0.01987(15) Uani 1 2 d S T P . .
C6 C 0.1297(2) 0.8339(3) 0.74347(16) 0.0236(9) Uani 1 1 d . . . . .
H6 H 0.0881 0.8250 0.7255 0.028 Uiso 1 1 calc R . . . .
C24 C 0.3360(3) 0.6365(4) 0.8259(3) 0.0551(16) Uani 1 1 d . . . . .
H24A H 0.3216 0.5788 0.8063 0.083 Uiso 1 1 calc GR . . . .
H24B H 0.3033 0.6579 0.8474 0.083 Uiso 1 1 calc GR . . . .
H24C H 0.3751 0.6232 0.8497 0.083 Uiso 1 1 calc GR . . . .
C15 C 0.3659(2) 0.8064(3) 0.81582(17) 0.0250(9) Uani 1 1 d . . . . .
C1S C 0.8474(4) 0.7056(5) 0.1191(3) 0.0634(18) Uani 1 1 d . . . . .
H1SA H 0.8283 0.7644 0.1302 0.095 Uiso 1 1 calc GR . . . .
H1SB H 0.8885 0.7196 0.1073 0.095 Uiso 1 1 calc GR . . . .
H1SC H 0.8531 0.6614 0.1495 0.095 Uiso 1 1 calc GR . . . .
C22 C 0.2913(3) 1.0779(4) 0.9144(2) 0.0515(16) Uani 1 1 d . . . . .
H22A H 0.2887 1.0273 0.9408 0.077 Uiso 1 1 calc GR . . . .
H22B H 0.2566 1.1228 0.9162 0.077 Uiso 1 1 calc GR . . . .
H22C H 0.3318 1.1110 0.9223 0.077 Uiso 1 1 calc GR . . . .
C25 C 0.3974(3) 0.6817(5) 0.7510(2) 0.0527(16) Uani 1 1 d . . . . .
H25A H 0.4070 0.7338 0.7275 0.079 Uiso 1 1 calc GR . . . .
H25B H 0.3809 0.6276 0.7290 0.079 Uiso 1 1 calc GR . . . .
H25C H 0.4360 0.6628 0.7740 0.079 Uiso 1 1 calc GR . . . .
C28 C 0.1558(3) 0.5565(4) 0.8584(2) 0.0436(13) Uani 1 1 d . . . . .
H28A H 0.1778 0.6012 0.8842 0.065 Uiso 1 1 calc GR . . . .
H28B H 0.1867 0.5138 0.8452 0.065 Uiso 1 1 calc GR . . . .
H28C H 0.1254 0.5194 0.8761 0.065 Uiso 1 1 calc GR . . . .
C2S C 0.8045(4) 0.6613(5) 0.0731(3) 0.0615(18) Uani 1 1 d . . . . .
H2SA H 0.7997 0.7049 0.0419 0.074 Uiso 1 1 calc R . . . .
H2SB H 0.8234 0.6015 0.0620 0.074 Uiso 1 1 calc R . . . .
C36 C 0.4484(3) 0.6516(7) 0.9677(3) 0.0679(13) Uani 1 1 d . . . . .
H36 H 0.4497 0.5868 0.9576 0.081 Uiso 1 1 calc R . . . .
C27 C 0.0846(3) 0.5429(4) 0.7709(2) 0.0381(11) Uani 1 1 d . . . . .
H27A H 0.0523 0.5096 0.7883 0.057 Uiso 1 1 calc GR . . . .
H27B H 0.1142 0.4969 0.7588 0.057 Uiso 1 1 calc GR . . . .
H27C H 0.0642 0.5786 0.7399 0.057 Uiso 1 1 calc GR . . . .
C23 C 0.3483(2) 0.7139(4) 0.7858(2) 0.0369(11) Uani 1 1 d . . . . .
H23 H 0.3079 0.7250 0.7617 0.044 Uiso 1 1 calc R . . . .
O1 O 0.3265(2) 0.9131(3) 1.01276(17) 0.0553(11) Uani 1 1 d . . . . .
C2 C 0.20428(19) 0.8290(3) 0.82308(15) 0.0186(8) Uani 1 1 d . . . . .
C26 C 0.1206(2) 0.6114(3) 0.81101(19) 0.0286(9) Uani 1 1 d . . . . .
H26 H 0.1527 0.6455 0.7922 0.034 Uiso 1 1 calc R . . . .
C14 C 0.31973(19) 0.8751(3) 0.82248(16) 0.0205(8) Uani 1 1 d . . . . .
C20 C 0.2862(2) 1.0352(3) 0.85814(18) 0.0273(9) Uani 1 1 d . . . . .
H20 H 0.2434 1.0055 0.8504 0.033 Uiso 1 1 calc R . . . .
C19 C 0.3350(2) 0.9583(3) 0.85253(16) 0.0241(9) Uani 1 1 d . . . . .
O1S O 0.7463(3) 0.6432(4) 0.0890(2) 0.0758(15) Uani 1 1 d . . . . .
C17 C 0.4435(2) 0.9049(4) 0.8679(2) 0.0333(11) Uani 1 1 d . . . . .
H17 H 0.4861 0.9153 0.8829 0.040 Uiso 1 1 calc R . . . .
C21 C 0.2904(3) 1.1128(4) 0.8171(2) 0.0469(14) Uani 1 1 d . . . . .
H21A H 0.3322 1.1427 0.8233 0.070 Uiso 1 1 calc GR . . . .
H21B H 0.2577 1.1604 0.8205 0.070 Uiso 1 1 calc GR . . . .
H21C H 0.2841 1.0856 0.7808 0.070 Uiso 1 1 calc GR . . . .
C1 C 0.22928(18) 0.7872(3) 0.92269(17) 0.0211(8) Uani 1 1 d . . . . .
C16 C 0.4276(2) 0.8229(4) 0.83896(19) 0.0321(10) Uani 1 1 d . . . . .
H16 H 0.4594 0.7772 0.8349 0.039 Uiso 1 1 calc R . . . .
C35 C 0.5017(3) 0.7045(7) 0.9715(3) 0.0679(13) Uani 1 1 d . . . . .
H35 H 0.5401 0.6767 0.9638 0.081 Uiso 1 1 calc R . . A .
C8 C 0.09025(19) 0.7835(3) 0.82894(16) 0.0205(8) Uani 1 1 d . . . . .
C7 C 0.14245(19) 0.8157(3) 0.79865(16) 0.0193(8) Uani 1 1 d . . . . .
C5 C 0.1776(2) 0.8650(3) 0.71479(16) 0.0243(9) Uani 1 1 d . . . . .
H5 H 0.1685 0.8767 0.6773 0.029 Uiso 1 1 calc R . . . .
C9 C 0.0775(2) 0.6853(3) 0.83211(17) 0.0259(9) Uani 1 1 d . . . . .
C4 C 0.2384(2) 0.8790(3) 0.74041(16) 0.0211(8) Uani 1 1 d . . . . .
H4 H 0.2704 0.9010 0.7202 0.025 Uiso 1 1 calc R . . . .
C18 C 0.3981(2) 0.9712(3) 0.87500(18) 0.0313(10) Uani 1 1 d . . . . .
H18 H 0.4097 1.0267 0.8954 0.038 Uiso 1 1 calc R . . . .
N2 N 0.21857(15) 0.8075(2) 0.87814(13) 0.0192(7) Uani 1 1 d . . . . .
C3 C 0.25354(19) 0.8614(3) 0.79532(16) 0.0188(8) Uani 1 1 d . . . . .
C37 C 0.3913(3) 0.6920(5) 0.9784(2) 0.0500(15) Uani 1 1 d . . . . .
H37 H 0.3539 0.6547 0.9758 0.060 Uiso 1 1 calc R . . B .
C3S C 0.7060(5) 0.5971(8) 0.0444(4) 0.095(3) Uani 1 1 d . . . . .
H3SA H 0.7042 0.6365 0.0116 0.114 Uiso 1 1 calc R . . . .
H3SB H 0.7239 0.5346 0.0367 0.114 Uiso 1 1 calc R . . . .
C4S C 0.6466(5) 0.5857(10) 0.0583(4) 0.121(4) Uani 1 1 d . . . . .
H4SA H 0.6487 0.5476 0.0911 0.181 Uiso 1 1 calc GR . . . .
H4SB H 0.6200 0.5534 0.0291 0.181 Uiso 1 1 calc GR . . . .
H4SC H 0.6284 0.6479 0.0646 0.181 Uiso 1 1 calc GR . . . .
C12 C 0.0018(2) 0.8187(3) 0.87631(19) 0.0295(10) Uani 1 1 d . . . . .
H12 H -0.0235 0.8631 0.8924 0.035 Uiso 1 1 calc R . . . .
C13 C 0.0529(2) 0.8507(3) 0.85151(17) 0.0251(9) Uani 1 1 d . . . . .
C11 C -0.0126(2) 0.7229(4) 0.87778(19) 0.0308(10) Uani 1 1 d . . . . .
H11 H -0.0485 0.7024 0.8935 0.037 Uiso 1 1 calc R . . . .
C29 C 0.0682(2) 0.9559(3) 0.8506(2) 0.0337(11) Uani 1 1 d . . . . .
H29 H 0.0980 0.9659 0.8233 0.040 Uiso 1 1 calc R . . . .
C10 C 0.0252(2) 0.6575(4) 0.85648(19) 0.0314(10) Uani 1 1 d . . . . .
H10 H 0.0154 0.5920 0.8584 0.038 Uiso 1 1 calc R . . . .
C30 C 0.0102(3) 1.0172(4) 0.8345(2) 0.0418(12) Uani 1 1 d . . . . .
H30A H -0.0101 0.9977 0.7989 0.063 Uiso 1 1 calc GR . . . .
H30B H 0.0229 1.0838 0.8332 0.063 Uiso 1 1 calc GR . . . .
H30C H -0.0197 1.0096 0.8609 0.063 Uiso 1 1 calc GR . . . .
C31 C 0.1018(3) 0.9884(4) 0.9052(3) 0.0496(15) Uani 1 1 d . . . . .
H31A H 0.0743 0.9771 0.9331 0.074 Uiso 1 1 calc GR . . . .
H31B H 0.1114 1.0562 0.9037 0.074 Uiso 1 1 calc GR . . . .
H31C H 0.1412 0.9527 0.9138 0.074 Uiso 1 1 calc GR . . . .
N1 N 0.3310(2) 0.8256(3) 1.00257(17) 0.0411(10) Uani 1 1 d . . . C 1
C32 C 0.3894(2) 0.7867(5) 0.99289(19) 0.0417(13) Uani 1 1 d . . . C 1
C33 C 0.4452(3) 0.8417(6) 0.9967(2) 0.0556(17) Uani 1 1 d . . . C 1
H33 H 0.4442 0.9069 1.0061 0.067 Uiso 1 1 calc R . . C 1
C34 C 0.5006(3) 0.8004(7) 0.9866(3) 0.0679(13) Uani 1 1 d . . . C 1
Cl1 Cl 0.56634(10) 0.8735(3) 0.99216(9) 0.1104(10) Uani 1 1 d . . . C 1

loop_
_atom_site_aniso_label
_atom_site_aniso_U_11
_atom_site_aniso_U_22
_atom_site_aniso_U_33
_atom_site_aniso_U_23
_atom_site_aniso_U_13
_atom_site_aniso_U_12
Pd1 0.0192(2) 0.0273(2) 0.0131(2) 0.00457(18) 0.00209(14) 0.00312(18)
C6 0.024(2) 0.026(2) 0.019(2) 0.0006(16) -0.0037(16) 0.0041(16)
C24 0.058(4) 0.030(3) 0.080(5) -0.009(3) 0.019(3) -0.003(3)
C15 0.025(2) 0.029(2) 0.022(2) -0.0009(17) 0.0042(17) 0.0036(17)
C1S 0.077(5) 0.043(4) 0.072(5) -0.002(3) 0.017(4) -0.002(3)
C22 0.079(4) 0.047(3) 0.029(3) -0.008(2) 0.008(3) 0.020(3)
C25 0.067(4) 0.051(3) 0.041(3) -0.006(3) 0.007(3) 0.027(3)
C28 0.045(3) 0.035(3) 0.049(3) -0.004(2) 0.000(3) 0.012(2)
C2S 0.090(5) 0.043(4) 0.049(4) 0.006(3) 0.001(4) 0.010(3)
C36 0.0420(18) 0.120(4) 0.043(2) 0.010(2) 0.0097(17) 0.016(2)
C27 0.044(3) 0.038(3) 0.033(3) -0.012(2) 0.009(2) -0.003(2)
C23 0.035(3) 0.030(2) 0.043(3) -0.011(2) -0.007(2) 0.012(2)
O1 0.071(3) 0.050(3) 0.044(2) -0.0028(19) 0.003(2) -0.015(2)
C2 0.025(2) 0.0190(19) 0.0118(17) 0.0019(14) 0.0007(15) 0.0027(15)
C26 0.035(2) 0.022(2) 0.031(2) -0.0015(18) 0.0130(19) -0.0015(18)
C14 0.0227(19) 0.022(2) 0.0174(18) 0.0033(15) 0.0046(15) -0.0008(15)
C20 0.037(2) 0.023(2) 0.023(2) -0.0026(17) 0.0064(18) -0.0006(18)
C19 0.027(2) 0.028(2) 0.0175(19) 0.0027(16) 0.0039(16) -0.0045(17)
O1S 0.073(3) 0.081(4) 0.074(4) -0.003(3) 0.010(3) 0.004(3)
C17 0.024(2) 0.044(3) 0.031(2) 0.008(2) -0.0003(19) -0.0047(19)
C21 0.059(4) 0.041(3) 0.043(3) 0.016(2) 0.017(3) 0.018(3)
C1 0.0183(18) 0.0223(19) 0.022(2) 0.0007(16) 0.0014(16) -0.0002(15)
C16 0.024(2) 0.040(3) 0.032(2) 0.004(2) 0.0036(19) 0.0049(19)
C35 0.0420(18) 0.120(4) 0.043(2) 0.010(2) 0.0097(17) 0.016(2)
C8 0.0185(18) 0.026(2) 0.0166(18) 0.0026(16) 0.0023(15) -0.0002(16)
C7 0.0214(19) 0.0185(19) 0.0179(18) 0.0030(15) 0.0026(15) 0.0024(15)
C5 0.035(2) 0.023(2) 0.0146(18) 0.0034(15) 0.0034(17) 0.0025(17)
C9 0.027(2) 0.028(2) 0.023(2) -0.0019(17) 0.0042(17) -0.0031(17)
C4 0.027(2) 0.021(2) 0.0171(19) 0.0046(15) 0.0078(16) 0.0016(16)
C18 0.037(2) 0.033(2) 0.024(2) 0.0021(18) 0.0009(19) -0.011(2)
N2 0.0180(16) 0.0242(18) 0.0151(17) 0.0022(13) 0.0011(13) 0.0003(13)
C3 0.0220(19) 0.0158(18) 0.0186(19) -0.0002(14) 0.0031(15) 0.0031(15)
C37 0.037(3) 0.065(4) 0.049(3) 0.011(3) 0.009(3) 0.007(3)
C3S 0.086(6) 0.135(9) 0.063(5) -0.004(6) 0.007(5) 0.003(6)
C4S 0.108(8) 0.187(13) 0.062(6) -0.027(7) -0.010(6) 0.003(8)
C12 0.027(2) 0.034(2) 0.028(2) -0.0006(19) 0.0077(18) 0.0039(19)
C13 0.024(2) 0.029(2) 0.022(2) 0.0022(17) 0.0026(17) 0.0042(17)
C11 0.028(2) 0.041(3) 0.025(2) 0.0023(19) 0.0078(18) -0.0050(19)
C29 0.036(3) 0.027(2) 0.040(3) 0.002(2) 0.015(2) 0.0052(19)
C10 0.034(2) 0.032(2) 0.029(2) -0.0023(19) 0.0093(19) -0.0078(19)
C30 0.048(3) 0.040(3) 0.038(3) 0.006(2) 0.006(2) 0.015(2)
C31 0.043(3) 0.028(3) 0.073(4) -0.006(3) -0.009(3) 0.002(2)
N1 0.043(2) 0.049(3) 0.030(2) 0.007(2) 0.0023(19) -0.004(2)
C32 0.027(2) 0.078(4) 0.019(2) 0.012(2) 0.0023(18) -0.003(2)
C33 0.054(4) 0.081(5) 0.029(3) 0.008(3) -0.005(3) -0.014(3)
C34 0.0420(18) 0.120(4) 0.043(2) 0.010(2) 0.0097(17) 0.016(2)
Cl1 0.0551(11) 0.210(3) 0.0674(13) -0.0216(16) 0.0114(10) -0.0420(15)

loop_
_atom_type_symbol
_atom_type_description
_atom_type_scat_dispersion_real
_atom_type_scat_dispersion_imag
_atom_type_scat_source
C C 0.0033 0.0016 'International Tables Vol C Tables 4.2.6.8 and 6.1.1.4'
H H 0.0000 0.0000 'International Tables Vol C Tables 4.2.6.8 and 6.1.1.4'
N N 0.0061 0.0033 'International Tables Vol C Tables 4.2.6.8 and 6.1.1.4'
O O 0.0106 0.0060 'International Tables Vol C Tables 4.2.6.8 and 6.1.1.4'
Cl Cl 0.1484 0.1585 'International Tables Vol C Tables 4.2.6.8 and 6.1.1.4'
Pd Pd -0.9988 1.0072 'International Tables Vol C Tables 4.2.6.8 and 6.1.1.4'

loop_
_geom_angle_atom_site_label_1
_geom_angle_atom_site_label_2
_geom_angle_atom_site_label_3
_geom_angle
_geom_angle_site_symmetry_1
_geom_angle_site_symmetry_3
C1 Pd1 C1 180.0 7_567 .
C1 Pd1 N1 88.65(17) 7_567 7_567
C1 Pd1 N1 91.35(17) . 7_567
C1 Pd1 N1 91.35(17) 7_567 .
C1 Pd1 N1 88.65(17) . .
N1 Pd1 N1 180.0 . 7_567
C7 C6 H6 119.9 . .
C5 C6 H6 119.9 . .
C5 C6 C7 120.3(4) . .
H24A C24 H24B 109.5 . .
H24A C24 H24C 109.5 . .
H24B C24 H24C 109.5 . .
C23 C24 H24A 109.5 . .
C23 C24 H24B 109.5 . .
C23 C24 H24C 109.5 . .
C14 C15 C23 121.0(4) . .
C16 C15 C23 120.6(4) . .
C16 C15 C14 118.4(4) . .
H1SA C1S H1SB 109.5 . .
H1SA C1S H1SC 109.5 . .
H1SB C1S H1SC 109.5 . .
C2S C1S H1SA 109.5 . .
C2S C1S H1SB 109.5 . .
C2S C1S H1SC 109.5 . .
H22A C22 H22B 109.5 . .
H22A C22 H22C 109.5 . .
H22B C22 H22C 109.5 . .
C20 C22 H22A 109.5 . .
C20 C22 H22B 109.5 . .
C20 C22 H22C 109.5 . .
H25A C25 H25B 109.5 . .
H25A C25 H25C 109.5 . .
H25B C25 H25C 109.5 . .
C23 C25 H25A 109.5 . .
C23 C25 H25B 109.5 . .
C23 C25 H25C 109.5 . .
H28A C28 H28B 109.5 . .
H28A C28 H28C 109.5 . .
H28B C28 H28C 109.5 . .
C26 C28 H28A 109.5 . .
C26 C28 H28B 109.5 . .
C26 C28 H28C 109.5 . .
C1S C2S H2SA 109.7 . .
C1S C2S H2SB 109.7 . .
H2SA C2S H2SB 108.2 . .
O1S C2S C1S 109.9(6) . .
O1S C2S H2SA 109.7 . .
O1S C2S H2SB 109.7 . .
C35 C36 H36 119.9 . .
C35 C36 C37 120.2(8) . .
C37 C36 H36 119.9 . .
H27A C27 H27B 109.5 . .
H27A C27 H27C 109.5 . .
H27B C27 H27C 109.5 . .
C26 C27 H27A 109.5 . .
C26 C27 H27B 109.5 . .
C26 C27 H27C 109.5 . .
C24 C23 C15 109.8(4) . .
C24 C23 H23 107.6 . .
C15 C23 H23 107.6 . .
C25 C23 C24 110.6(5) . .
C25 C23 C15 113.3(5) . .
C25 C23 H23 107.6 . .
C7 C2 N2 118.5(4) . .
C7 C2 C3 123.3(4) . .
C3 C2 N2 118.1(3) . .
C28 C26 H26 108.1 . .
C27 C26 C28 110.2(4) . .
C27 C26 H26 108.1 . .
C9 C26 C28 109.5(4) . .
C9 C26 C27 112.6(4) . .
C9 C26 H26 108.1 . .
C15 C14 C19 121.3(4) . .
C15 C14 C3 119.3(4) . .
C19 C14 C3 119.4(4) . .
C22 C20 H20 107.5 . .
C19 C20 C22 113.4(4) . .
C19 C20 H20 107.5 . .
C21 C20 C22 109.8(4) . .
C21 C20 H20 107.5 . .
C21 C20 C19 110.7(4) . .
C14 C19 C20 121.9(4) . .
C18 C19 C14 117.9(4) . .
C18 C19 C20 120.1(4) . .
C2S O1S C3S 109.1(6) . .
C16 C17 H17 119.7 . .
C18 C17 H17 119.7 . .
C18 C17 C16 120.5(4) . .
C20 C21 H21A 109.5 . .
C20 C21 H21B 109.5 . .
C20 C21 H21C 109.5 . .
H21A C21 H21B 109.5 . .
H21A C21 H21C 109.5 . .
H21B C21 H21C 109.5 . .
N2 C1 Pd1 178.5(4) . .
C15 C16 H16 119.5 . .
C17 C16 C15 121.0(4) . .
C17 C16 H16 119.5 . .
C36 C35 H35 119.7 . .
C36 C35 C34 120.5(7) . .
C34 C35 H35 119.7 . .
C9 C8 C7 119.1(4) . .
C13 C8 C7 119.7(4) . .
C13 C8 C9 121.1(4) . .
C6 C7 C8 119.5(4) . .
C2 C7 C6 117.7(4) . .
C2 C7 C8 122.8(4) . .
C6 C5 H5 119.7 . .
C4 C5 C6 120.6(4) . .
C4 C5 H5 119.7 . .
C8 C9 C26 121.4(4) . .
C10 C9 C26 120.6(4) . .
C10 C9 C8 118.1(4) . .
C5 C4 H4 119.4 . .
C5 C4 C3 121.2(4) . .
C3 C4 H4 119.4 . .
C19 C18 H18 119.5 . .
C17 C18 C19 120.9(4) . .
C17 C18 H18 119.5 . .
C1 N2 C2 177.8(4) . .
C2 C3 C14 122.4(3) . .
C4 C3 C2 116.8(4) . .
C4 C3 C14 120.8(4) . .
C36 C37 H37 120.1 . .
C32 C37 C36 119.8(6) . .
C32 C37 H37 120.1 . .
O1S C3S H3SA 109.8 . .
O1S C3S H3SB 109.8 . .
H3SA C3S H3SB 108.2 . .
C4S C3S O1S 109.4(8) . .
C4S C3S H3SA 109.8 . .
C4S C3S H3SB 109.8 . .
C3S C4S H4SA 109.5 . .
C3S C4S H4SB 109.5 . .
C3S C4S H4SC 109.5 . .
H4SA C4S H4SB 109.5 . .
H4SA C4S H4SC 109.5 . .
H4SB C4S H4SC 109.5 . .
C13 C12 H12 119.5 . .
C11 C12 H12 119.5 . .
C11 C12 C13 121.0(4) . .
C8 C13 C29 121.4(4) . .
C12 C13 C8 118.4(4) . .
C12 C13 C29 120.2(4) . .
C12 C11 H11 119.9 . .
C10 C11 C12 120.1(4) . .
C10 C11 H11 119.9 . .
C13 C29 H29 107.6 . .
C13 C29 C30 113.0(4) . .
C13 C29 C31 110.9(4) . .
C30 C29 H29 107.6 . .
C30 C29 C31 109.9(4) . .
C31 C29 H29 107.6 . .
C9 C10 H10 119.3 . .
C11 C10 C9 121.3(5) . .
C11 C10 H10 119.3 . .
C29 C30 H30A 109.5 . .
C29 C30 H30B 109.5 . .
C29 C30 H30C 109.5 . .
H30A C30 H30B 109.5 . .
H30A C30 H30C 109.5 . .
H30B C30 H30C 109.5 . .
C29 C31 H31A 109.5 . .
C29 C31 H31B 109.5 . .
C29 C31 H31C 109.5 . .
H31A C31 H31B 109.5 . .
H31A C31 H31C 109.5 . .
H31B C31 H31C 109.5 . .
O1 N1 Pd1 115.7(4) . .
O1 N1 C32 120.3(5) . .
C32 N1 Pd1 124.0(4) . .
C37 C32 N1 118.3(5) . .
C37 C32 C33 119.7(6) . .
N1 C32 C33 121.9(6) . .
C32 C33 H33 120.3 . .
C34 C33 C32 119.4(7) . .
C34 C33 H33 120.3 . .
C35 C34 Cl1 123.7(5) . .
C33 C34 C35 120.2(7) . .
C33 C34 Cl1 116.1(7) . .

loop_
_geom_bond_atom_site_label_1
_geom_bond_atom_site_label_2
_geom_bond_distance
_geom_bond_site_symmetry_2
Pd1 C1 2.002(4) 7_567
Pd1 C1 2.002(4) .
Pd1 N1 2.023(5) .
Pd1 N1 2.023(5) 7_567
C6 H6 0.9500 .
C6 C7 1.399(5) .
C6 C5 1.390(6) .
C24 H24A 0.9800 .
C24 H24B 0.9800 .
C24 H24C 0.9800 .
C24 C23 1.529(9) .
C15 C23 1.529(7) .
C15 C14 1.406(6) .
C15 C16 1.389(6) .
C1S H1SA 0.9800 .
C1S H1SB 0.9800 .
C1S H1SC 0.9800 .
C1S C2S 1.512(10) .
C22 H22A 0.9800 .
C22 H22B 0.9800 .
C22 H22C 0.9800 .
C22 C20 1.524(7) .
C25 H25A 0.9800 .
C25 H25B 0.9800 .
C25 H25C 0.9800 .
C25 C23 1.513(8) .
C28 H28A 0.9800 .
C28 H28B 0.9800 .
C28 H28C 0.9800 .
C28 C26 1.533(7) .
C2S H2SA 0.9900 .
C2S H2SB 0.9900 .
C2S O1S 1.373(9) .
C36 H36 0.9500 .
C36 C35 1.352(11) .
C36 C37 1.400(8) .
C27 H27A 0.9800 .
C27 H27B 0.9800 .
C27 H27C 0.9800 .
C27 C26 1.529(7) .
C23 H23 1.0000 .
O1 N1 1.267(6) .
C2 C7 1.394(5) .
C2 N2 1.408(5) .
C2 C3 1.406(6) .
C26 H26 1.0000 .
C26 C9 1.528(6) .
C14 C19 1.410(6) .
C14 C3 1.500(6) .
C20 H20 1.0000 .
C20 C19 1.521(6) .
C20 C21 1.514(7) .
C19 C18 1.404(6) .
O1S C3S 1.472(10) .
C17 H17 0.9500 .
C17 C16 1.385(7) .
C17 C18 1.373(7) .
C21 H21A 0.9800 .
C21 H21B 0.9800 .
C21 H21C 0.9800 .
C1 N2 1.147(5) .
C16 H16 0.9500 .
C35 H35 0.9500 .
C35 C34 1.406(13) .
C8 C7 1.494(6) .
C8 C9 1.416(6) .
C8 C13 1.402(6) .
C5 H5 0.9500 .
C5 C4 1.387(6) .
C9 C10 1.393(6) .
C4 H4 0.9500 .
C4 C3 1.395(5) .
C18 H18 0.9500 .
C37 H37 0.9500 .
C37 C32 1.387(10) .
C3S H3SA 0.9900 .
C3S H3SB 0.9900 .
C3S C4S 1.362(13) .
C4S H4SA 0.9800 .
C4S H4SB 0.9800 .
C4S H4SC 0.9800 .
C12 H12 0.9500 .
C12 C13 1.395(6) .
C12 C11 1.388(7) .
C13 C29 1.521(7) .
C11 H11 0.9500 .
C11 C10 1.375(7) .
C29 H29 1.0000 .
C29 C30 1.521(7) .
C29 C31 1.533(8) .
C10 H10 0.9500 .
C30 H30A 0.9800 .
C30 H30B 0.9800 .
C30 H30C 0.9800 .
C31 H31A 0.9800 .
C31 H31B 0.9800 .
C31 H31C 0.9800 .
N1 C32 1.409(7) .
C32 C33 1.412(8) .
C33 H33 0.9500 .
C33 C34 1.368(10) .
C34 Cl1 1.732(9) .

loop_
_geom_torsion_atom_site_label_1
_geom_torsion_atom_site_label_2
_geom_torsion_atom_site_label_3
_geom_torsion_atom_site_label_4
_geom_torsion
Pd1 N1 C32 C37 3.0(6)
Pd1 N1 C32 C33 -178.1(4)
C6 C5 C4 C3 0.8(6)
C15 C14 C19 C20 177.4(4)
C15 C14 C19 C18 1.0(6)
C15 C14 C3 C2 101.7(5)
C15 C14 C3 C4 -77.2(5)
C1S C2S O1S C3S -178.0(7)
C22 C20 C19 C14 140.1(5)
C22 C20 C19 C18 -43.6(6)
C28 C26 C9 C8 110.8(5)
C28 C26 C9 C10 -67.4(6)
C2S O1S C3S C4S -175.3(9)
C36 C35 C34 C33 -1.3(10)
C36 C35 C34 Cl1 -179.6(5)
C36 C37 C32 N1 179.0(5)
C36 C37 C32 C33 0.0(8)
C27 C26 C9 C8 -126.2(5)
C27 C26 C9 C10 55.6(6)
C23 C15 C14 C19 176.6(4)
C23 C15 C14 C3 -5.8(6)
C23 C15 C16 C17 -177.6(5)
O1 N1 C32 C37 -175.8(5)
O1 N1 C32 C33 3.1(7)
C26 C9 C10 C11 177.1(4)
C14 C15 C23 C24 -94.3(5)
C14 C15 C23 C25 141.5(5)
C14 C15 C16 C17 0.0(7)
C14 C19 C18 C17 0.0(6)
C20 C19 C18 C17 -176.5(4)
C19 C14 C3 C2 -80.7(5)
C19 C14 C3 C4 100.5(5)
C21 C20 C19 C14 -95.9(5)
C21 C20 C19 C18 80.4(5)
C16 C15 C23 C24 83.2(6)
C16 C15 C23 C25 -41.0(7)
C16 C15 C14 C19 -1.0(6)
C16 C15 C14 C3 176.7(4)
C16 C17 C18 C19 -1.0(7)
C35 C36 C37 C32 0.2(9)
C8 C9 C10 C11 -1.1(7)
C8 C13 C29 C30 135.2(4)
C8 C13 C29 C31 -100.9(5)
C7 C6 C5 C4 -0.5(6)
C7 C2 C3 C14 180.0(4)
C7 C2 C3 C4 -1.1(6)
C7 C8 C9 C26 7.3(6)
C7 C8 C9 C10 -174.5(4)
C7 C8 C13 C12 175.6(4)
C7 C8 C13 C29 -6.0(6)
C5 C6 C7 C2 -0.6(6)
C5 C6 C7 C8 179.3(4)
C5 C4 C3 C2 0.0(6)
C5 C4 C3 C14 178.9(4)
C9 C8 C7 C6 88.5(5)
C9 C8 C7 C2 -91.6(5)
C9 C8 C13 C12 -1.3(6)
C9 C8 C13 C29 177.0(4)
C18 C17 C16 C15 1.0(7)
N2 C2 C7 C6 -177.6(4)
N2 C2 C7 C8 2.6(6)
N2 C2 C3 C14 -1.0(6)
N2 C2 C3 C4 177.8(4)
C3 C2 C7 C6 1.4(6)
C3 C2 C7 C8 -178.4(4)
C3 C14 C19 C20 -0.2(6)
C3 C14 C19 C18 -176.6(4)
C37 C36 C35 C34 0.5(10)
C37 C32 C33 C34 -0.9(8)
C12 C13 C29 C30 -46.5(6)
C12 C13 C29 C31 77.4(6)
C12 C11 C10 C9 -1.3(7)
C13 C8 C7 C6 -88.5(5)
C13 C8 C7 C2 91.3(5)
C13 C8 C9 C26 -175.8(4)
C13 C8 C9 C10 2.5(6)
C13 C12 C11 C10 2.6(7)
C11 C12 C13 C8 -1.2(7)
C11 C12 C13 C29 -179.6(4)
N1 C32 C33 C34 -179.8(5)
C32 C33 C34 C35 1.5(9)
C32 C33 C34 Cl1 179.9(4)
